data_1519270
loop_
_publ_author_name
'Gelbrich, Thomas'
'Peron, G.'
'Hursthouse, Michael B.'
'Kilburn, Jeremy D.'

_publ_section_title
;
 4-Nitrobenzoic acid
 2-[4-(hydroxy-dimethyl-silanyl)-1-methyl-3-methylene-4-
 phenyl-cyclohexyloxy]-ethyl ester
;
_journal_name_full 'Crystal Structure Report Archive'
_journal_page_first 534
_journal_year 2000
_chemical_formula_sum 'C25 H31 N O6 Si'
_chemical_formula_weight 469.60
_space_group_IT_number 2
_symmetry_cell_setting triclinic
_symmetry_space_group_name_Hall '-P 1'
_symmetry_space_group_name_H-M 'P -1'
_atom_sites_solution_hydrogens geom
_atom_sites_solution_primary direct
_atom_sites_solution_secondary difmap
_cell_angle_alpha 104.3760(17)
_cell_angle_beta 91.5070(15)
_cell_angle_gamma 90.616(2)
_cell_formula_units_Z 2
_cell_length_a 7.9022(3)
_cell_length_b 10.6116(4)
_cell_length_c 15.3911(8)
_cell_measurement_reflns_used 12650
_cell_measurement_temperature 293(2)
_cell_measurement_theta_max 26.37
_cell_measurement_theta_min 2.91
_cell_volume 1249.58(9)
_computing_structure_refinement 'SHELXL-97 (Sheldrick, 1997)'
_diffrn_ambient_temperature 293(2)
_diffrn_detector_area_resol_mean 9.091
_diffrn_measured_fraction_theta_full 0.948
_diffrn_measured_fraction_theta_max 0.947
_diffrn_measurement_device_type 'Bruker-Nonius 95mm CCD camera on \k-goniostat'
_diffrn_measurement_method '\f & \w scans'
_diffrn_radiation_monochromator graphite
_diffrn_radiation_source 'Bruker-Nonius FR591 rotating anode'
_diffrn_radiation_type MoK\a
_diffrn_radiation_wavelength 0.71073
_diffrn_reflns_av_R_equivalents 0.0672
_diffrn_reflns_av_sigmaI/netI 0.1361
_diffrn_reflns_limit_h_max 9
_diffrn_reflns_limit_h_min -9
_diffrn_reflns_limit_k_max 12
_diffrn_reflns_limit_k_min -12
_diffrn_reflns_limit_l_max 18
_diffrn_reflns_limit_l_min -18
_diffrn_reflns_number 9691
_diffrn_reflns_theta_full 25.00
_diffrn_reflns_theta_max 25.05
_diffrn_reflns_theta_min 2.88
_exptl_absorpt_coefficient_mu 0.133
_exptl_absorpt_correction_T_max 0.9914
_exptl_absorpt_correction_T_min 0.9828
_exptl_absorpt_correction_type multi-scan
_exptl_absorpt_process_details 'SADABS V2.10 (Sheldrick, 2003)'
_exptl_crystal_colour colourless
_exptl_crystal_density_diffrn 1.248
_exptl_crystal_density_method 'not measured'
_exptl_crystal_description block
_exptl_crystal_F_000 500
_exptl_crystal_size_max 0.10
_exptl_crystal_size_mid 0.05
_exptl_crystal_size_min 0.05
_refine_diff_density_max 0.541
_refine_diff_density_min -0.216
_refine_diff_density_rms 0.043
_refine_ls_extinction_coef 0.0080(13)
_refine_ls_extinction_expression Fc^*^=kFc[1+0.001xFc^2^\l^3^/sin(2\q)]^-1/4^
_refine_ls_extinction_method SHELXL
_refine_ls_goodness_of_fit_ref 1.220
_refine_ls_hydrogen_treatment constr
_refine_ls_matrix_type full
_refine_ls_number_parameters 304
_refine_ls_number_reflns 4205
_refine_ls_number_restraints 6
_refine_ls_restrained_S_all 1.277
_refine_ls_R_factor_all 0.2022
_refine_ls_R_factor_gt 0.0727
_refine_ls_shift/su_max 0.002
_refine_ls_shift/su_mean 0.000
_refine_ls_structure_factor_coef Fsqd
_refine_ls_weighting_details 'calc w=1/[\s^2^(Fo^2^)+(0.0011P)^2^+0.0000P] where P=(Fo^2^+2Fc^2^)/3'
_refine_ls_weighting_scheme calc
_refine_ls_wR_factor_gt 0.1133
_refine_ls_wR_factor_ref 0.1274
_reflns_number_gt 1679
_reflns_number_total 4205
_reflns_threshold_expression >2sigma(I)
_cod_data_source_file eCrystal-534.cif
_cod_data_source_block s92
_cod_depositor_comments
;
Citation :
Gelbrich, Thomas and Peron, G. and Hursthouse, Michael B. and 
Kilburn, Jeremy D. (2000) 
University of Southampton, Crystal Structure Report Archive. 
(doi:10.5258/ecrystals/534)

More at:
http://ecrystals.chem.soton.ac.uk/534/
;
_cod_original_sg_symbol_H-M P-1
_cod_database_code 1519270

loop_
_symmetry_equiv_pos_as_xyz
'x, y, z'
'-x, -y, -z'

loop_
_atom_site_label
_atom_site_type_symbol
_atom_site_fract_x
_atom_site_fract_y
_atom_site_fract_z
_atom_site_U_iso_or_equiv
_atom_site_adp_type
_atom_site_occupancy
_atom_site_symmetry_multiplicity
_atom_site_calc_flag
_atom_site_refinement_flags
_atom_site_disorder_assembly
_atom_site_disorder_group
Si1 Si 0.47150(13) 0.37511(12) 0.28216(9) 0.0712(4) Uani 1 1 d . . .
O10 O 0.5764(3) 0.2867(2) 0.33329(16) 0.0629(7) Uani 1 1 d . . .
H10 H 0.5139 0.2599 0.3667 0.27(4) Uiso 1 1 calc R . .
O1 O 0.7649(3) 0.7546(3) 0.21972(18) 0.0652(8) Uani 1 1 d . . .
O2 O 0.5244(4) 0.9307(2) 0.32545(18) 0.0736(8) Uani 1 1 d . . .
O3 O 0.3031(3) 0.9462(3) 0.2369(2) 0.0951(11) Uani 1 1 d . . .
O4 O -0.0080(6) 0.7582(5) 0.6187(4) 0.190(2) Uani 1 1 d U . .
O5 O -0.2199(5) 0.7662(4) 0.5358(3) 0.1454(16) Uani 1 1 d . . .
N1 N -0.0696(7) 0.7746(5) 0.5518(3) 0.1211(17) Uani 1 1 d . . .
C1 C 0.2994(4) 0.2719(4) 0.2170(3) 0.0972(16) Uani 1 1 d . . .
H1A H 0.3466 0.1960 0.1784 0.146 Uiso 1 1 calc R . .
H1B H 0.2387 0.3200 0.1814 0.146 Uiso 1 1 calc R . .
H1C H 0.2234 0.2460 0.2574 0.146 Uiso 1 1 calc R . .
C2 C 0.3903(5) 0.5109(4) 0.3687(3) 0.1095(17) Uani 1 1 d . . .
H2A H 0.4835 0.5603 0.4022 0.164 Uiso 1 1 calc R . .
H2B H 0.3210 0.4774 0.4084 0.164 Uiso 1 1 calc R . .
H2C H 0.3240 0.5659 0.3407 0.164 Uiso 1 1 calc R . .
C3 C 0.6305(4) 0.4270(4) 0.2073(3) 0.0542(10) Uani 1 1 d . . .
C4 C 0.6947(5) 0.3019(4) 0.1463(3) 0.0549(10) Uani 1 1 d . . .
C5 C 0.8266(5) 0.2320(4) 0.1717(3) 0.0613(11) Uani 1 1 d . . .
H5 H 0.8827 0.2647 0.2267 0.074 Uiso 1 1 calc R . .
C6 C 0.8770(5) 0.1147(5) 0.1170(4) 0.0742(13) Uani 1 1 d . . .
H6 H 0.9669 0.0708 0.1355 0.089 Uiso 1 1 calc R . .
C7 C 0.7964(6) 0.0633(4) 0.0369(4) 0.0756(13) Uani 1 1 d . . .
H7 H 0.8299 -0.0160 0.0011 0.091 Uiso 1 1 calc R . .
C8 C 0.6655(6) 0.1285(5) 0.0091(3) 0.0817(14) Uani 1 1 d . . .
H8 H 0.6107 0.0943 -0.0461 0.098 Uiso 1 1 calc R . .
C9 C 0.6143(5) 0.2476(5) 0.0645(3) 0.0733(12) Uani 1 1 d . . .
H9 H 0.5242 0.2909 0.0455 0.088 Uiso 1 1 calc R . .
C10 C 0.5578(5) 0.5166(4) 0.1543(3) 0.0585(12) Uani 1 1 d . . .
C11 C 0.6827(4) 0.5658(4) 0.0968(3) 0.0651(11) Uani 1 1 d . . .
H11A H 0.6250 0.6212 0.0645 0.078 Uiso 1 1 calc R . .
H11B H 0.7277 0.4926 0.0532 0.078 Uiso 1 1 calc R . .
C12 C 0.8282(5) 0.6425(4) 0.1544(3) 0.0687(12) Uani 1 1 d . . .
C13 C 0.9060(4) 0.5585(4) 0.2097(3) 0.0700(12) Uani 1 1 d . . .
H13A H 0.9944 0.6084 0.2487 0.084 Uiso 1 1 calc R . .
H13B H 0.9587 0.4851 0.1699 0.084 Uiso 1 1 calc R . .
C14 C 0.7790(4) 0.5065(3) 0.2680(3) 0.0726(13) Uani 1 1 d . . .
H14A H 0.7327 0.5789 0.3119 0.087 Uiso 1 1 calc R . .
H14B H 0.8372 0.4509 0.3000 0.087 Uiso 1 1 calc R . .
C15 C 0.4027(7) 0.5515(5) 0.1496(3) 0.1257(19) Uani 1 1 d . . .
H15A H 0.3204 0.5204 0.1815 0.188 Uiso 1 1 calc R . .
H15B H 0.3730 0.6078 0.1143 0.188 Uiso 1 1 calc R . .
C16 C 0.9593(5) 0.6859(4) 0.0952(3) 0.0916(15) Uani 1 1 d . . .
H16A H 1.0470 0.7371 0.1325 0.137 Uiso 1 1 calc R . .
H16B H 0.9049 0.7371 0.0595 0.137 Uiso 1 1 calc R . .
H16C H 1.0078 0.6107 0.0565 0.137 Uiso 1 1 calc R . .
C17 C 0.6694(5) 0.8456(4) 0.1842(3) 0.0721(12) Uani 1 1 d . . .
H17A H 0.5638 0.8054 0.1568 0.086 Uiso 1 1 calc R . .
H17B H 0.7332 0.8726 0.1387 0.086 Uiso 1 1 calc R . .
C18 C 0.6342(5) 0.9615(4) 0.2599(3) 0.0779(13) Uani 1 1 d . . .
H18A H 0.7406 0.9966 0.2894 0.093 Uiso 1 1 calc R . .
H18B H 0.5824 1.0282 0.2355 0.093 Uiso 1 1 calc R . .
C19 C 0.3607(6) 0.9250(4) 0.3043(3) 0.0707(13) Uani 1 1 d . . .
C20 C 0.3196(5) 0.8606(4) 0.4483(4) 0.0786(13) Uani 1 1 d . . .
H20 H 0.4362 0.8657 0.4587 0.094 Uiso 1 1 calc R . .
C21 C 0.2169(7) 0.8232(4) 0.5092(3) 0.0845(14) Uani 1 1 d . . .
H21 H 0.2614 0.8053 0.5613 0.101 Uiso 1 1 calc R . .
C22 C 0.0474(7) 0.8137(4) 0.4893(4) 0.0793(13) Uani 1 1 d . . .
C23 C -0.0255(5) 0.8418(4) 0.4159(4) 0.0825(14) Uani 1 1 d . . .
H23 H -0.1423 0.8359 0.4062 0.099 Uiso 1 1 calc R . .
C24 C 0.0805(5) 0.8800(4) 0.3548(3) 0.0734(13) Uani 1 1 d . . .
H24 H 0.0351 0.8981 0.3029 0.088 Uiso 1 1 calc R . .
C25 C 0.2523(5) 0.8904(3) 0.3727(3) 0.0636(12) Uani 1 1 d . . .

loop_
_atom_site_aniso_label
_atom_site_aniso_U_11
_atom_site_aniso_U_22
_atom_site_aniso_U_33
_atom_site_aniso_U_23
_atom_site_aniso_U_13
_atom_site_aniso_U_12
Si1 0.0695(7) 0.0687(9) 0.0771(10) 0.0194(8) 0.0166(7) 0.0108(6)
O10 0.0706(15) 0.0708(18) 0.0604(19) 0.0394(16) 0.0120(14) 0.0211(13)
O1 0.0642(16) 0.0590(19) 0.073(2) 0.0179(18) 0.0030(15) 0.0054(14)
O2 0.0675(19) 0.069(2) 0.080(2) 0.0103(17) 0.0006(17) 0.0050(14)
O3 0.081(2) 0.122(3) 0.092(3) 0.044(2) -0.0045(18) 0.0025(17)
O4 0.149(3) 0.310(5) 0.151(4) 0.129(4) 0.038(3) 0.030(3)
O5 0.117(3) 0.191(4) 0.137(4) 0.059(3) 0.014(3) -0.030(3)
N1 0.128(4) 0.170(5) 0.078(4) 0.053(4) 0.006(4) 0.019(4)
C1 0.066(3) 0.103(4) 0.128(5) 0.038(3) 0.008(3) -0.005(2)
C2 0.119(4) 0.097(4) 0.110(4) 0.015(3) 0.049(3) 0.011(3)
C3 0.051(2) 0.054(3) 0.056(3) 0.013(2) -0.008(2) 0.003(2)
C4 0.050(2) 0.063(3) 0.054(3) 0.019(3) 0.003(2) 0.001(2)
C5 0.063(3) 0.055(3) 0.065(3) 0.012(3) 0.007(2) 0.009(2)
C6 0.058(3) 0.071(4) 0.099(4) 0.029(3) 0.014(3) 0.010(3)
C7 0.081(3) 0.061(3) 0.079(4) 0.005(3) 0.015(3) 0.003(3)
C8 0.092(3) 0.080(4) 0.069(4) 0.013(3) -0.010(3) -0.010(3)
C9 0.087(3) 0.060(3) 0.071(4) 0.015(3) -0.019(3) 0.001(3)
C10 0.041(2) 0.059(3) 0.073(3) 0.012(2) -0.008(2) 0.009(2)
C11 0.072(3) 0.064(3) 0.060(3) 0.017(2) 0.000(2) 0.003(2)
C12 0.064(3) 0.061(3) 0.084(4) 0.021(3) 0.017(3) 0.006(2)
C13 0.058(2) 0.056(3) 0.091(4) 0.010(3) -0.004(2) 0.006(2)
C14 0.064(2) 0.053(3) 0.098(4) 0.012(3) 0.006(3) 0.007(2)
C15 0.131(5) 0.129(5) 0.126(5) 0.049(4) 0.000(4) -0.013(4)
C16 0.099(3) 0.082(3) 0.094(4) 0.019(3) 0.037(3) -0.001(3)
C17 0.088(3) 0.062(3) 0.073(4) 0.027(3) 0.013(3) 0.015(2)
C18 0.078(3) 0.061(3) 0.095(4) 0.020(3) 0.013(3) 0.001(2)
C19 0.078(4) 0.062(3) 0.070(4) 0.012(3) -0.007(3) 0.010(3)
C20 0.075(3) 0.086(4) 0.068(4) 0.007(3) -0.004(3) 0.009(3)
C21 0.092(4) 0.096(4) 0.065(4) 0.020(3) -0.003(3) 0.030(3)
C22 0.090(4) 0.090(4) 0.061(4) 0.024(3) 0.013(3) 0.006(3)
C23 0.082(3) 0.086(4) 0.073(4) 0.008(3) 0.002(3) 0.005(3)
C24 0.070(3) 0.087(3) 0.066(3) 0.024(3) -0.003(3) -0.002(2)
C25 0.077(3) 0.051(3) 0.061(4) 0.010(2) -0.003(3) 0.008(2)

loop_
_atom_type_symbol
_atom_type_description
_atom_type_scat_dispersion_real
_atom_type_scat_dispersion_imag
_atom_type_scat_source
C C 0.0033 0.0016 'International Tables Vol C Tables 4.2.6.8 and 6.1.1.4'
H H 0.0000 0.0000 'International Tables Vol C Tables 4.2.6.8 and 6.1.1.4'
N N 0.0061 0.0033 'International Tables Vol C Tables 4.2.6.8 and 6.1.1.4'
O O 0.0106 0.0060 'International Tables Vol C Tables 4.2.6.8 and 6.1.1.4'
Si Si 0.0817 0.0704 'International Tables Vol C Tables 4.2.6.8 and 6.1.1.4'

loop_
_geom_angle_atom_site_label_1
_geom_angle_atom_site_label_2
_geom_angle_atom_site_label_3
_geom_angle
_geom_angle_site_symmetry_1
_geom_angle_site_symmetry_3
O10 Si1 C2 106.73(18) . .
O10 Si1 C1 107.07(17) . .
C2 Si1 C1 112.1(2) . .
O10 Si1 C3 104.44(15) . .
C2 Si1 C3 113.66(18) . .
C1 Si1 C3 112.16(18) . .
Si1 O10 H10 109.5 . .
C17 O1 C12 116.3(3) . .
C19 O2 C18 115.6(3) . .
O4 N1 O5 122.9(6) . .
O4 N1 C22 116.3(5) . .
O5 N1 C22 120.8(5) . .
Si1 C1 H1A 109.5 . .
Si1 C1 H1B 109.5 . .
H1A C1 H1B 109.5 . .
Si1 C1 H1C 109.5 . .
H1A C1 H1C 109.5 . .
H1B C1 H1C 109.5 . .
Si1 C2 H2A 109.5 . .
Si1 C2 H2B 109.5 . .
H2A C2 H2B 109.5 . .
Si1 C2 H2C 109.5 . .
H2A C2 H2C 109.5 . .
H2B C2 H2C 109.5 . .
C10 C3 C4 111.8(3) . .
C10 C3 C14 105.9(3) . .
C4 C3 C14 111.2(3) . .
C10 C3 Si1 113.2(2) . .
C4 C3 Si1 106.0(2) . .
C14 C3 Si1 108.8(3) . .
C9 C4 C5 116.6(4) . .
C9 C4 C3 120.5(4) . .
C5 C4 C3 122.7(4) . .
C6 C5 C4 121.7(4) . .
C6 C5 H5 119.1 . .
C4 C5 H5 119.1 . .
C7 C6 C5 120.7(4) . .
C7 C6 H6 119.7 . .
C5 C6 H6 119.7 . .
C6 C7 C8 119.8(4) . .
C6 C7 H7 120.1 . .
C8 C7 H7 120.1 . .
C7 C8 C9 119.6(4) . .
C7 C8 H8 120.2 . .
C9 C8 H8 120.2 . .
C4 C9 C8 121.6(4) . .
C4 C9 H9 119.2 . .
C8 C9 H9 119.2 . .
C15 C10 C3 128.0(4) . .
C15 C10 C11 116.9(4) . .
C3 C10 C11 115.0(3) . .
C10 C11 C12 111.0(3) . .
C10 C11 H11A 109.4 . .
C12 C11 H11A 109.4 . .
C10 C11 H11B 109.4 . .
C12 C11 H11B 109.4 . .
H11A C11 H11B 108.0 . .
O1 C12 C13 104.8(3) . .
O1 C12 C11 110.8(3) . .
C13 C12 C11 108.4(3) . .
O1 C12 C16 110.5(3) . .
C13 C12 C16 111.6(3) . .
C11 C12 C16 110.7(4) . .
C12 C13 C14 114.3(3) . .
C12 C13 H13A 108.7 . .
C14 C13 H13A 108.7 . .
C12 C13 H13B 108.7 . .
C14 C13 H13B 108.7 . .
H13A C13 H13B 107.6 . .
C13 C14 C3 110.4(3) . .
C13 C14 H14A 109.6 . .
C3 C14 H14A 109.6 . .
C13 C14 H14B 109.6 . .
C3 C14 H14B 109.6 . .
H14A C14 H14B 108.1 . .
C10 C15 H15A 120.0 . .
C10 C15 H15B 120.0 . .
H15A C15 H15B 120.0 . .
C12 C16 H16A 109.5 . .
C12 C16 H16B 109.5 . .
H16A C16 H16B 109.5 . .
C12 C16 H16C 109.5 . .
H16A C16 H16C 109.5 . .
H16B C16 H16C 109.5 . .
O1 C17 C18 108.4(3) . .
O1 C17 H17A 110.0 . .
C18 C17 H17A 110.0 . .
O1 C17 H17B 110.0 . .
C18 C17 H17B 110.0 . .
H17A C17 H17B 108.4 . .
O2 C18 C17 113.0(3) . .
O2 C18 H18A 109.0 . .
C17 C18 H18A 109.0 . .
O2 C18 H18B 109.0 . .
C17 C18 H18B 109.0 . .
H18A C18 H18B 107.8 . .
O3 C19 O2 123.8(4) . .
O3 C19 C25 122.3(4) . .
O2 C19 C25 113.9(4) . .
C25 C20 C21 121.2(4) . .
C25 C20 H20 119.4 . .
C21 C20 H20 119.4 . .
C22 C21 C20 116.9(4) . .
C22 C21 H21 121.6 . .
C20 C21 H21 121.6 . .
C23 C22 C21 124.4(4) . .
C23 C22 N1 116.0(5) . .
C21 C22 N1 119.6(5) . .
C22 C23 C24 118.1(4) . .
C22 C23 H23 121.0 . .
C24 C23 H23 121.0 . .
C25 C24 C23 119.1(4) . .
C25 C24 H24 120.5 . .
C23 C24 H24 120.5 . .
C20 C25 C24 120.4(4) . .
C20 C25 C19 122.1(4) . .
C24 C25 C19 117.4(4) . .

loop_
_geom_bond_atom_site_label_1
_geom_bond_atom_site_label_2
_geom_bond_distance
_geom_bond_site_symmetry_2
Si1 O10 1.592(2) .
Si1 C2 1.837(4) .
Si1 C1 1.845(4) .
Si1 C3 1.894(4) .
O10 H10 0.8200 .
O1 C17 1.434(4) .
O1 C12 1.456(4) .
O2 C19 1.323(4) .
O2 C18 1.442(4) .
O3 C19 1.195(4) .
O4 N1 1.179(5) .
O5 N1 1.205(5) .
N1 C22 1.480(6) .
C1 H1A 0.9600 .
C1 H1B 0.9600 .
C1 H1C 0.9600 .
C2 H2A 0.9600 .
C2 H2B 0.9600 .
C2 H2C 0.9600 .
C3 C10 1.506(5) .
C3 C4 1.523(5) .
C3 C14 1.579(4) .
C4 C9 1.383(5) .
C4 C5 1.389(5) .
C5 C6 1.387(5) .
C5 H5 0.9300 .
C6 C7 1.356(5) .
C6 H6 0.9300 .
C7 C8 1.368(5) .
C7 H7 0.9300 .
C8 C9 1.408(6) .
C8 H8 0.9300 .
C9 H9 0.9300 .
C10 C15 1.290(5) .
C10 C11 1.515(5) .
C11 C12 1.529(5) .
C11 H11A 0.9700 .
C11 H11B 0.9700 .
C12 C13 1.503(5) .
C12 C16 1.537(5) .
C13 C14 1.548(5) .
C13 H13A 0.9700 .
C13 H13B 0.9700 .
C14 H14A 0.9700 .
C14 H14B 0.9700 .
C15 H15A 0.9300 .
C15 H15B 0.9300 .
C16 H16A 0.9600 .
C16 H16B 0.9600 .
C16 H16C 0.9600 .
C17 C18 1.503(5) .
C17 H17A 0.9700 .
C17 H17B 0.9700 .
C18 H18A 0.9700 .
C18 H18B 0.9700 .
C19 C25 1.486(5) .
C20 C25 1.375(5) .
C20 C21 1.383(5) .
C20 H20 0.9300 .
C21 C22 1.363(5) .
C21 H21 0.9300 .
C22 C23 1.354(5) .
C23 C24 1.406(5) .
C23 H23 0.9300 .
C24 C25 1.377(5) .
C24 H24 0.9300 .
